data_2224648
loop_
_publ_author_name
'Marouani, Houda'
'Rzaigui, Mohamed'

_publ_section_title
;
 Tetrakis(3,5-xylidinium) dihydrogen cyclohexaphosphate dihydrate
;
_journal_coeditor_code HB5267
_journal_issue 1
_journal_name_full 'Acta Crystallographica Section E'
_journal_page_first o233
_journal_paper_doi 10.1107/S1600536809054452
_journal_volume 66
_journal_year 2010
_chemical_formula_iupac '4C8 H12 N +, H2 P6 O18 4-, 2H2 O'
_chemical_formula_moiety '4(C8 H12 N +), H2 O18 P6 4-, 2(H2 O)'
_chemical_formula_sum 'C32 H54 N4 O20 P6'
_chemical_formula_weight 1000.61
_chemical_name_systematic
;
Tetrakis(3,5-xylidinium) dihydrogen cyclohexaphosphate dihydrate
;
_space_group_IT_number 14
_symmetry_cell_setting monoclinic
_symmetry_space_group_name_Hall '-P 2ybc'
_symmetry_space_group_name_H-M 'P 1 21/c 1'
_atom_sites_solution_hydrogens geom
_atom_sites_solution_primary direct
_atom_sites_solution_secondary difmap
_audit_creation_method SHELXL-97
_cell_angle_alpha 90.00
_cell_angle_beta 106.41(3)
_cell_angle_gamma 90.00
_cell_formula_units_Z 2
_cell_length_a 17.254(3)
_cell_length_b 11.763(5)
_cell_length_c 11.556(2)
_cell_measurement_reflns_used 25
_cell_measurement_temperature 293(2)
_cell_measurement_theta_max 10.1
_cell_measurement_theta_min 6.3
_cell_volume 2249.9(12)
_computing_cell_refinement 'CAD-4 EXPRESS (Enraf--Nonius, 1994)'
_computing_data_collection 'CAD-4 EXPRESS (Enraf--Nonius, 1994)'
_computing_data_reduction 'XCAD4 (Harms & Wocadlo, 1995)'
_computing_molecular_graphics 'ORTEP-3 (Farrugia, 1997)'
_computing_publication_material 'WinGX (Farrugia, 1999)'
_computing_structure_refinement 'SHELXL97 (Sheldrick, 2008)'
_computing_structure_solution 'SHELXS86 (Sheldrick, 2008)'
_diffrn_ambient_temperature 293
_diffrn_measured_fraction_theta_full 0.996
_diffrn_measured_fraction_theta_max 0.996
_diffrn_measurement_device '\k-geometry diffractometer'
_diffrn_measurement_device_type 'Enraf--Nonius CAD-4'
_diffrn_measurement_method 'non-profiled omega scans'
_diffrn_radiation_monochromator graphite
_diffrn_radiation_type Mok\a
_diffrn_radiation_wavelength 0.71073
_diffrn_reflns_av_R_equivalents 0.0388
_diffrn_reflns_av_sigmaI/netI 0.0793
_diffrn_reflns_limit_h_max 27
_diffrn_reflns_limit_h_min 0
_diffrn_reflns_limit_k_max 0
_diffrn_reflns_limit_k_min -18
_diffrn_reflns_limit_l_max 17
_diffrn_reflns_limit_l_min -18
_diffrn_reflns_number 10097
_diffrn_reflns_theta_full 34.96
_diffrn_reflns_theta_max 34.96
_diffrn_reflns_theta_min 3.01
_diffrn_standards_decay_% 11
_diffrn_standards_interval_time 120
_diffrn_standards_number 2
_exptl_absorpt_coefficient_mu 0.319
_exptl_absorpt_correction_type none
_exptl_crystal_colour colourless
_exptl_crystal_density_diffrn 1.477
_exptl_crystal_density_method 'not measured'
_exptl_crystal_description prism
_exptl_crystal_F_000 1048
_exptl_crystal_size_max 0.35
_exptl_crystal_size_mid 0.20
_exptl_crystal_size_min 0.01
_refine_diff_density_max 0.498
_refine_diff_density_min -0.512
_refine_ls_extinction_method none
_refine_ls_goodness_of_fit_ref 1.022
_refine_ls_hydrogen_treatment mixed
_refine_ls_matrix_type full
_refine_ls_number_parameters 295
_refine_ls_number_reflns 9844
_refine_ls_number_restraints 3
_refine_ls_restrained_S_all 1.022
_refine_ls_R_factor_all 0.1311
_refine_ls_R_factor_gt 0.0515
_refine_ls_shift/su_max 0.001
_refine_ls_shift/su_mean 0.000
_refine_ls_structure_factor_coef Fsqd
_refine_ls_weighting_details 'calc w=1/[\s^2^(Fo^2^)+(0.0664P)^2^+0.0078P] where P=(Fo^2^+2Fc^2^)/3'
_refine_ls_weighting_scheme calc
_refine_ls_wR_factor_gt 0.1200
_refine_ls_wR_factor_ref 0.1413
_reflns_number_gt 5567
_reflns_number_total 9844
_reflns_threshold_expression I>2\s(I)
_cod_data_source_file hb5267.cif
_cod_data_source_block I
_cod_original_cell_volume 2249.9(11)
_cod_original_sg_symbol_H-M 'P 21/c'
_cod_database_code 2224648
_cod_database_fobs_code 2224648

loop_
_symmetry_equiv_pos_as_xyz
'x, y, z'
'-x, y+1/2, -z+1/2'
'-x, -y, -z'
'x, -y-1/2, z-1/2'

loop_
_atom_site_type_symbol
_atom_site_label
_atom_site_fract_x
_atom_site_fract_y
_atom_site_fract_z
_atom_site_U_iso_or_equiv
_atom_site_adp_type
_atom_site_calc_flag
_atom_site_refinement_flags
_atom_site_occupancy
_atom_site_disorder_assembly
_atom_site_disorder_group
P P1 0.00136(3) 0.52037(4) 0.73695(4) 0.02425(10) Uani d . 1 . .
P P2 0.09276(3) 0.68827(4) 0.63729(4) 0.02327(10) Uani d . 1 . .
P P3 0.13602(3) 0.55149(4) 0.45087(4) 0.02452(10) Uani d . 1 . .
O O1 -0.04452(9) 0.43770(12) 0.62693(12) 0.0358(3) Uani d . 1 . .
O O2 -0.05542(9) 0.55967(13) 0.80125(13) 0.0383(3) Uani d . 1 . .
O O3 0.07729(8) 0.46237(12) 0.80005(12) 0.0331(3) Uani d . 1 . .
O O4 0.01792(9) 0.62742(15) 0.66154(17) 0.0516(5) Uani d . 1 . .
O O5 0.06005(9) 0.77774(12) 0.54796(13) 0.0355(3) Uani d . 1 . .
O O6 0.15290(10) 0.71634(14) 0.75342(13) 0.0463(4) Uani d . 1 . .
O O7 0.13336(10) 0.58897(13) 0.58091(12) 0.0411(4) Uani d . 1 . .
O O8 0.18549(10) 0.63572(15) 0.40517(15) 0.0470(4) Uani d . 1 . .
H H8 0.1563 0.6703 0.3476 0.071 Uiso calc R 1 . .
O O9 0.16580(8) 0.43352(11) 0.46188(12) 0.0299(3) Uani d . 1 . .
O O1W 0.10923(9) 0.23683(13) 0.55367(13) 0.0350(3) Uani d D 1 . .
H H2W 0.1207(13) 0.3026(12) 0.534(2) 0.049(8) Uiso d D 1 . .
H H1W 0.0587(6) 0.226(2) 0.535(2) 0.051(8) Uiso d D 1 . .
N N1 0.15651(10) 0.26040(14) 0.80220(14) 0.0286(3) Uani d . 1 . .
H H1A 0.1545 0.1974 0.8438 0.043 Uiso calc R 1 . .
H H1B 0.1444 0.2439 0.7240 0.043 Uiso calc R 1 . .
H H1C 0.1211 0.3107 0.8146 0.043 Uiso calc R 1 . .
N N2 0.13845(10) 0.97750(14) 0.54343(15) 0.0330(3) Uani d . 1 . .
H H2A 0.1291 1.0056 0.4692 0.050 Uiso calc R 1 . .
H H2B 0.1225 1.0275 0.5899 0.050 Uiso calc R 1 . .
H H2C 0.1111 0.9129 0.5408 0.050 Uiso calc R 1 . .
C C1 0.23806(11) 0.30866(16) 0.84216(16) 0.0277(3) Uani d . 1 . .
C C2 0.26029(13) 0.38692(18) 0.76896(19) 0.0374(5) Uani d . 1 . .
H H2 0.2242 0.4077 0.6958 0.045 Uiso calc R 1 . .
C C3 0.33672(15) 0.4345(2) 0.8052(2) 0.0442(5) Uani d . 1 . .
C C4 0.38869(14) 0.4024(2) 0.9153(2) 0.0448(5) Uani d . 1 . .
H H4 0.4401 0.4342 0.9397 0.054 Uiso calc R 1 . .
C C5 0.36648(13) 0.3244(2) 0.9902(2) 0.0389(5) Uani d . 1 . .
C C6 0.28937(12) 0.27755(18) 0.95214(18) 0.0338(4) Uani d . 1 . .
H H6 0.2726 0.2255 1.0007 0.041 Uiso calc R 1 . .
C C7 0.3613(2) 0.5219(3) 0.7259(3) 0.0738(10) Uani d . 1 . .
H H7A 0.3367 0.5936 0.7336 0.111 Uiso calc R 1 . .
H H7B 0.3438 0.4974 0.6434 0.111 Uiso calc R 1 . .
H H7C 0.4190 0.5301 0.7505 0.111 Uiso calc R 1 . .
C C8 0.42344(16) 0.2895(3) 1.1093(2) 0.0611(8) Uani d . 1 . .
H H8A 0.4552 0.2259 1.0973 0.092 Uiso calc R 1 . .
H H8B 0.3930 0.2683 1.1638 0.092 Uiso calc R 1 . .
H H8C 0.4584 0.3519 1.1428 0.092 Uiso calc R 1 . .
C C9 0.22502(12) 0.95537(16) 0.59349(17) 0.0301(4) Uani d . 1 . .
C C10 0.26548(14) 0.99879(18) 0.70482(18) 0.0376(5) Uani d . 1 . .
H H10 0.2387 1.0454 0.7460 0.045 Uiso calc R 1 . .
C C11 0.34615(15) 0.9726(2) 0.7550(2) 0.0457(5) Uani d . 1 . .
C C12 0.38358(15) 0.9013(2) 0.6916(2) 0.0508(6) Uani d . 1 . .
H H12 0.4376 0.8823 0.7253 0.061 Uiso calc R 1 . .
C C13 0.34264(15) 0.8571(2) 0.5790(2) 0.0454(5) Uani d . 1 . .
C C14 0.26241(14) 0.88654(19) 0.5298(2) 0.0391(5) Uani d . 1 . .
H H14 0.2340 0.8598 0.4540 0.047 Uiso calc R 1 . .
C C15 0.3918(2) 1.0199(3) 0.8766(3) 0.0760(10) Uani d . 1 . .
H H15A 0.4073 1.0970 0.8674 0.114 Uiso calc R 1 . .
H H15B 0.4392 0.9749 0.9101 0.114 Uiso calc R 1 . .
H H15C 0.3579 1.0179 0.9296 0.114 Uiso calc R 1 . .
C C16 0.3838(2) 0.7769(3) 0.5129(3) 0.0766(10) Uani d . 1 . .
H H16A 0.3464 0.7193 0.4731 0.115 Uiso calc R 1 . .
H H16B 0.4293 0.7419 0.5695 0.115 Uiso calc R 1 . .
H H16C 0.4021 0.8186 0.4542 0.115 Uiso calc R 1 . .

loop_
_atom_site_aniso_label
_atom_site_aniso_U_11
_atom_site_aniso_U_22
_atom_site_aniso_U_33
_atom_site_aniso_U_12
_atom_site_aniso_U_13
_atom_site_aniso_U_23
P1 0.0263(2) 0.0223(2) 0.0234(2) 0.00168(17) 0.00594(16) 0.00207(16)
P2 0.0260(2) 0.01997(19) 0.02237(19) -0.00016(16) 0.00439(16) -0.00186(15)
P3 0.0315(2) 0.0211(2) 0.01944(19) 0.00324(17) 0.00459(17) -0.00015(15)
O1 0.0347(7) 0.0350(7) 0.0313(7) 0.0121(6) -0.0010(6) -0.0107(6)
O2 0.0436(8) 0.0418(8) 0.0324(7) 0.0089(7) 0.0154(6) -0.0037(6)
O3 0.0305(7) 0.0324(7) 0.0315(7) 0.0082(6) 0.0007(5) 0.0033(5)
O4 0.0324(8) 0.0516(10) 0.0708(11) 0.0029(7) 0.0147(8) 0.0358(9)
O5 0.0356(7) 0.0252(6) 0.0419(8) 0.0001(6) 0.0045(6) 0.0094(6)
O6 0.0525(10) 0.0407(9) 0.0335(8) 0.0069(7) -0.0078(7) -0.0156(6)
O7 0.0591(10) 0.0392(8) 0.0218(6) 0.0212(7) 0.0061(6) -0.0037(6)
O8 0.0470(9) 0.0448(9) 0.0454(9) -0.0054(8) 0.0066(7) 0.0210(7)
O9 0.0348(7) 0.0230(6) 0.0306(6) 0.0049(5) 0.0073(5) -0.0017(5)
O1W 0.0338(8) 0.0331(8) 0.0359(7) -0.0025(6) 0.0064(6) 0.0061(6)
N1 0.0291(8) 0.0261(7) 0.0294(7) -0.0014(6) 0.0061(6) -0.0001(6)
N2 0.0352(9) 0.0279(8) 0.0350(8) -0.0015(7) 0.0085(7) 0.0026(7)
C1 0.0264(8) 0.0258(8) 0.0294(8) -0.0014(7) 0.0055(7) -0.0015(7)
C2 0.0392(11) 0.0373(11) 0.0323(10) -0.0051(9) 0.0044(8) 0.0045(8)
C3 0.0442(12) 0.0455(13) 0.0428(12) -0.0135(10) 0.0122(10) 0.0040(10)
C4 0.0312(11) 0.0496(13) 0.0508(13) -0.0097(10) 0.0067(10) -0.0007(11)
C5 0.0313(10) 0.0422(12) 0.0380(11) 0.0008(9) 0.0015(8) -0.0005(9)
C6 0.0322(10) 0.0350(10) 0.0324(9) -0.0008(8) 0.0059(8) 0.0036(8)
C7 0.071(2) 0.080(2) 0.0672(19) -0.0334(17) 0.0143(16) 0.0215(16)
C8 0.0433(14) 0.078(2) 0.0486(14) -0.0039(13) -0.0086(11) 0.0127(13)
C9 0.0334(9) 0.0254(8) 0.0316(9) -0.0034(7) 0.0091(7) 0.0019(7)
C10 0.0438(12) 0.0372(11) 0.0306(9) 0.0016(9) 0.0087(9) -0.0024(8)
C11 0.0446(12) 0.0513(14) 0.0341(11) -0.0006(11) -0.0003(9) -0.0010(10)
C12 0.0362(12) 0.0537(15) 0.0579(15) 0.0039(11) 0.0057(11) 0.0023(12)
C13 0.0438(12) 0.0412(12) 0.0558(14) -0.0026(10) 0.0217(11) -0.0076(11)
C14 0.0423(12) 0.0380(11) 0.0377(10) -0.0082(9) 0.0124(9) -0.0095(9)
C15 0.070(2) 0.090(2) 0.0484(15) 0.0066(18) -0.0148(14) -0.0129(16)
C16 0.0589(18) 0.082(2) 0.098(3) 0.0113(17) 0.0369(18) -0.028(2)

loop_
_atom_type_symbol
_atom_type_description
_atom_type_scat_dispersion_real
_atom_type_scat_dispersion_imag
_atom_type_scat_source
C C 0.0033 0.0016 'International Tables Vol C Tables 4.2.6.8 and 6.1.1.4'
H H 0.0000 0.0000 'International Tables Vol C Tables 4.2.6.8 and 6.1.1.4'
N N 0.0061 0.0033 'International Tables Vol C Tables 4.2.6.8 and 6.1.1.4'
O O 0.0106 0.0060 'International Tables Vol C Tables 4.2.6.8 and 6.1.1.4'
P P 0.1023 0.0942 'International Tables Vol C Tables 4.2.6.8 and 6.1.1.4'

loop_
_geom_angle_atom_site_label_1
_geom_angle_atom_site_label_2
_geom_angle_atom_site_label_3
_geom_angle_site_symmetry_1
_geom_angle_site_symmetry_3
_geom_angle
_geom_angle_publ_flag
O2 P1 O3 . . 121.63(9) ?
O2 P1 O4 . . 106.02(10) ?
O3 P1 O4 . . 111.25(9) ?
O2 P1 O1 . . 109.87(9) ?
O3 P1 O1 . . 106.24(8) ?
O4 P1 O1 . . 99.66(10) ?
O5 P2 O6 . . 120.50(10) ?
O5 P2 O4 . . 106.25(9) ?
O6 P2 O4 . . 109.92(11) ?
O5 P2 O7 . . 111.32(9) ?
O6 P2 O7 . . 104.90(9) ?
O4 P2 O7 . . 102.57(10) ?
O9 P3 O8 . . 115.72(10) ?
O9 P3 O7 . . 106.50(8) ?
O8 P3 O7 . . 108.87(10) ?
O9 P3 O1 . 3_566 113.06(8) ?
O8 P3 O1 . 3_566 108.80(9) ?
O7 P3 O1 . 3_566 103.02(9) ?
P3 O1 P1 3_566 . 125.79(9) ?
P2 O4 P1 . . 137.54(11) ?
P3 O7 P2 . . 136.74(10) ?
P3 O8 H8 . . 109.5 ?
H2W O1W H1W . . 111.4(19) ?
C1 N1 H1A . . 109.5 ?
C1 N1 H1B . . 109.5 ?
H1A N1 H1B . . 109.5 ?
C1 N1 H1C . . 109.5 ?
H1A N1 H1C . . 109.5 ?
H1B N1 H1C . . 109.5 ?
C9 N2 H2A . . 109.5 ?
C9 N2 H2B . . 109.5 ?
H2A N2 H2B . . 109.5 ?
C9 N2 H2C . . 109.5 ?
H2A N2 H2C . . 109.5 ?
H2B N2 H2C . . 109.5 ?
C2 C1 C6 . . 121.79(18) ?
C2 C1 N1 . . 118.35(17) ?
C6 C1 N1 . . 119.83(17) ?
C1 C2 C3 . . 119.47(19) ?
C1 C2 H2 . . 120.3 ?
C3 C2 H2 . . 120.3 ?
C2 C3 C4 . . 118.8(2) ?
C2 C3 C7 . . 119.8(2) ?
C4 C3 C7 . . 121.4(2) ?
C3 C4 C5 . . 122.1(2) ?
C3 C4 H4 . . 118.9 ?
C5 C4 H4 . . 118.9 ?
C4 C5 C6 . . 118.2(2) ?
C4 C5 C8 . . 121.8(2) ?
C6 C5 C8 . . 120.0(2) ?
C1 C6 C5 . . 119.6(2) ?
C1 C6 H6 . . 120.2 ?
C5 C6 H6 . . 120.2 ?
C3 C7 H7A . . 109.5 ?
C3 C7 H7B . . 109.5 ?
H7A C7 H7B . . 109.5 ?
C3 C7 H7C . . 109.5 ?
H7A C7 H7C . . 109.5 ?
H7B C7 H7C . . 109.5 ?
C5 C8 H8A . . 109.5 ?
C5 C8 H8B . . 109.5 ?
H8A C8 H8B . . 109.5 ?
C5 C8 H8C . . 109.5 ?
H8A C8 H8C . . 109.5 ?
H8B C8 H8C . . 109.5 ?
C14 C9 C10 . . 121.9(2) ?
C14 C9 N2 . . 118.34(18) ?
C10 C9 N2 . . 119.63(18) ?
C9 C10 C11 . . 119.6(2) ?
C9 C10 H10 . . 120.2 ?
C11 C10 H10 . . 120.2 ?
C10 C11 C12 . . 118.5(2) ?
C10 C11 C15 . . 120.4(2) ?
C12 C11 C15 . . 121.1(2) ?
C11 C12 C13 . . 122.0(2) ?
C11 C12 H12 . . 119.0 ?
C13 C12 H12 . . 119.0 ?
C14 C13 C12 . . 118.4(2) ?
C14 C13 C16 . . 120.5(2) ?
C12 C13 C16 . . 121.2(2) ?
C9 C14 C13 . . 119.6(2) ?
C9 C14 H14 . . 120.2 ?
C13 C14 H14 . . 120.2 ?
C11 C15 H15A . . 109.5 ?
C11 C15 H15B . . 109.5 ?
H15A C15 H15B . . 109.5 ?
C11 C15 H15C . . 109.5 ?
H15A C15 H15C . . 109.5 ?
H15B C15 H15C . . 109.5 ?
C13 C16 H16A . . 109.5 ?
C13 C16 H16B . . 109.5 ?
H16A C16 H16B . . 109.5 ?
C13 C16 H16C . . 109.5 ?
H16A C16 H16C . . 109.5 ?
H16B C16 H16C . . 109.5 ?

loop_
_geom_bond_atom_site_label_1
_geom_bond_atom_site_label_2
_geom_bond_site_symmetry_2
_geom_bond_distance
_geom_bond_publ_flag
P1 O2 . 1.4619(15) ?
P1 O3 . 1.4744(14) ?
P1 O4 . 1.6024(16) ?
P1 O1 . 1.6187(15) ?
P2 O5 . 1.4706(15) ?
P2 O6 . 1.4832(15) ?
P2 O4 . 1.5692(16) ?
P2 O7 . 1.5930(15) ?
P3 O9 . 1.4728(15) ?
P3 O8 . 1.4980(16) ?
P3 O7 . 1.5790(14) ?
P3 O1 3_566 1.5859(15) ?
O1 P3 3_566 1.5859(15) ?
O8 H8 . 0.8200 ?
O1W H2W . 0.847(9) ?
O1W H1W . 0.846(9) ?
N1 C1 . 1.466(2) ?
N1 H1A . 0.8900 ?
N1 H1B . 0.8900 ?
N1 H1C . 0.8900 ?
N2 C9 . 1.465(3) ?
N2 H2A . 0.8900 ?
N2 H2B . 0.8900 ?
N2 H2C . 0.8900 ?
C1 C2 . 1.376(3) ?
C1 C6 . 1.377(3) ?
C2 C3 . 1.384(3) ?
C2 H2 . 0.9300 ?
C3 C4 . 1.386(3) ?
C3 C7 . 1.515(3) ?
C4 C5 . 1.388(3) ?
C4 H4 . 0.9300 ?
C5 C6 . 1.392(3) ?
C5 C8 . 1.505(3) ?
C6 H6 . 0.9300 ?
C7 H7A . 0.9600 ?
C7 H7B . 0.9600 ?
C7 H7C . 0.9600 ?
C8 H8A . 0.9600 ?
C8 H8B . 0.9600 ?
C8 H8C . 0.9600 ?
C9 C14 . 1.371(3) ?
C9 C10 . 1.377(3) ?
C10 C11 . 1.383(3) ?
C10 H10 . 0.9300 ?
C11 C12 . 1.387(4) ?
C11 C15 . 1.510(3) ?
C12 C13 . 1.393(3) ?
C12 H12 . 0.9300 ?
C13 C14 . 1.384(3) ?
C13 C16 . 1.512(4) ?
C14 H14 . 0.9300 ?
C15 H15A . 0.9600 ?
C15 H15B . 0.9600 ?
C15 H15C . 0.9600 ?
C16 H16A . 0.9600 ?
C16 H16B . 0.9600 ?
C16 H16C . 0.9600 ?

loop_
_geom_hbond_atom_site_label_D
_geom_hbond_atom_site_label_H
_geom_hbond_atom_site_label_A
_geom_hbond_site_symmetry_A
_geom_hbond_distance_DH
_geom_hbond_distance_HA
_geom_hbond_distance_DA
_geom_hbond_angle_DHA
O8 H8 O6 4_575 0.82 1.71 2.421(2) 144
O1W H2W O9 . 0.847(9) 2.007(11) 2.831(2) 164(2)
O1W H1W O5 3_566 0.846(9) 2.002(12) 2.829(2) 165(2)
N1 H1A O9 4_566 0.89 2.03 2.910(2) 170
N1 H1B O1W . 0.89 1.89 2.769(2) 169
N1 H1C O3 . 0.89 1.93 2.738(2) 151
N2 H2A O3 4_575 0.89 1.94 2.801(2) 161
N2 H2B O2 2_556 0.89 1.97 2.768(2) 148
N2 H2C O5 . 0.89 1.83 2.719(2) 175
